data_4516776
loop_
_publ_author_name
'Neely, Jamie M.'
'Bezdek, M\'at\'e J'
'Chirik, Paul J.'

_publ_section_title
;
 Insight into Transmetalation Enables Cobalt-Catalyzed Suzuki-Miyaura
 Cross Coupling.
;
_journal_issue 12
_journal_name_full 'ACS central science'
_journal_page_first 935
_journal_page_last 942
_journal_paper_doi 10.1021/acscentsci.6b00283
_journal_volume 2
_journal_year 2016
_chemical_formula_sum 'C25 H40 Co N O P2'
_chemical_formula_weight 491.45
_space_group_crystal_system triclinic
_space_group_IT_number 2
_space_group_name_Hall '-P 1'
_space_group_name_H-M_alt 'P -1'
_atom_sites_solution_hydrogens geom
_audit_creation_method SHELXL-2014
_cell_angle_alpha 109.848(4)
_cell_angle_beta 103.373(4)
_cell_angle_gamma 96.594(4)
_cell_formula_units_Z 2
_cell_length_a 9.7605(8)
_cell_length_b 11.0900(9)
_cell_length_c 13.2025(11)
_cell_measurement_reflns_used 9888
_cell_measurement_temperature 100(2)
_cell_measurement_theta_max 29.64
_cell_measurement_theta_min 2.64
_cell_volume 1278.22(19)
_computing_cell_refinement 'Bruker SAINT'
_computing_data_reduction 'Bruker SAINT'
_computing_molecular_graphics 'ORTEP 3 (Farraguia, 1997)'
_computing_structure_refinement 'SHELXL-2014 (Sheldrick, 2014)'
_computing_structure_solution 'SIR 92 (Giacavazzo, 1993)'
_diffrn_ambient_temperature 100(2)
_diffrn_measured_fraction_theta_full 0.999
_diffrn_measured_fraction_theta_max 0.995
_diffrn_measurement_device_type 'Bruker APEX-II CCD'
_diffrn_measurement_method 'phi and omega scans'
_diffrn_radiation_source 'fine-focus sealed tube'
_diffrn_radiation_type MoK\a
_diffrn_radiation_wavelength 0.71073
_diffrn_reflns_av_R_equivalents 0.0413
_diffrn_reflns_av_unetI/netI 0.0208
_diffrn_reflns_Laue_measured_fraction_full 0.999
_diffrn_reflns_Laue_measured_fraction_max 0.995
_diffrn_reflns_limit_h_max 13
_diffrn_reflns_limit_h_min -13
_diffrn_reflns_limit_k_max 15
_diffrn_reflns_limit_k_min -15
_diffrn_reflns_limit_l_max 18
_diffrn_reflns_limit_l_min -18
_diffrn_reflns_number 70710
_diffrn_reflns_point_group_measured_fraction_full 0.999
_diffrn_reflns_point_group_measured_fraction_max 0.995
_diffrn_reflns_theta_full 25.242
_diffrn_reflns_theta_max 29.692
_diffrn_reflns_theta_min 2.361
_exptl_absorpt_coefficient_mu 0.813
_exptl_absorpt_correction_T_max 0.7459
_exptl_absorpt_correction_T_min 0.6230
_exptl_absorpt_correction_type multi-scan
_exptl_absorpt_process_details 'SADABS V2008/1 (Bruker AXS)'
_exptl_crystal_colour Red
_exptl_crystal_density_diffrn 1.277
_exptl_crystal_description Block
_exptl_crystal_F_000 524
_exptl_crystal_size_max 0.245
_exptl_crystal_size_mid 0.208
_exptl_crystal_size_min 0.197
_refine_diff_density_max 0.482
_refine_diff_density_min -0.354
_refine_diff_density_rms 0.061
_refine_ls_extinction_method none
_refine_ls_goodness_of_fit_ref 1.057
_refine_ls_hydrogen_treatment refxyz
_refine_ls_matrix_type full
_refine_ls_number_parameters 301
_refine_ls_number_reflns 7222
_refine_ls_number_restraints 0
_refine_ls_restrained_S_all 1.057
_refine_ls_R_factor_all 0.0311
_refine_ls_R_factor_gt 0.0262
_refine_ls_shift/su_max 0.002
_refine_ls_shift/su_mean 0.000
_refine_ls_structure_factor_coef Fsqd
_refine_ls_weighting_details 'w=1/[\s^2^(Fo^2^)+(0.0319P)^2^+0.6329P] where P=(Fo^2^+2Fc^2^)/3'
_refine_ls_weighting_scheme calc
_refine_ls_wR_factor_gt 0.0663
_refine_ls_wR_factor_ref 0.0691
_reflns_Friedel_coverage 0.000
_reflns_number_gt 6499
_reflns_number_total 7222
_reflns_threshold_expression 'I > 2\s(I)'
_cod_data_source_file oc6b00283_si_002.cif
_cod_data_source_block jn5
_cod_database_code 4516776
_shelx_space_group_comment
;
The symmetry employed for this shelxl refinement is uniquely defined
by the following loop, which should always be used as a source of
symmetry information in preference to the above space-group names.
They are only intended as comments.
;
_shelx_estimated_absorpt_t_min 0.826
_shelx_estimated_absorpt_t_max 0.856
_shelxl_version_number 2014-3

loop_
_space_group_symop_operation_xyz
'x, y, z'
'-x, -y, -z'

loop_
_atom_site_label
_atom_site_type_symbol
_atom_site_fract_x
_atom_site_fract_y
_atom_site_fract_z
_atom_site_U_iso_or_equiv
_atom_site_adp_type
_atom_site_occupancy
_atom_site_site_symmetry_order
_atom_site_calc_flag
_atom_site_refinement_flags_posn
_atom_site_refinement_flags_adp
Co1 Co 0.77563(2) 0.69556(2) 0.81007(2) 0.01211(5) Uani 1 1 d . .
P2 P 0.73682(3) 0.47543(3) 0.73666(2) 0.01276(6) Uani 1 1 d . .
P1 P 0.85080(3) 0.82528(3) 0.72482(2) 0.01122(6) Uani 1 1 d . .
O1 O 0.67414(10) 0.77085(9) 0.91370(7) 0.02014(18) Uani 1 1 d . .
N1 N 0.98836(10) 0.67969(9) 0.84372(8) 0.01323(18) Uani 1 1 d . .
C14 C 0.58577(13) 0.37661(12) 0.75613(10) 0.0166(2) Uani 1 1 d . .
H14 H 0.5991(3) 0.2845(15) 0.7368(3) 0.020 Uiso 1 1 calc R U
C10 C 0.77530(14) 1.04989(12) 0.85635(11) 0.0207(2) Uani 1 1 d . .
H10A H 0.8703(10) 1.0792(10) 0.9079(6) 0.031 Uiso 1 1 calc R U
H10B H 0.7176(11) 0.9917(7) 0.8772(4) 0.031 Uiso 1 1 calc R U
H10C H 0.7326(11) 1.1240(10) 0.8585(2) 0.031 Uiso 1 1 calc R U
C20 C 0.69444(12) 0.80571(11) 1.02208(10) 0.0149(2) Uani 1 1 d . .
C8 C 0.78383(12) 0.97778(11) 0.73734(10) 0.0144(2) Uani 1 1 d . .
H8 H 0.8473(11) 1.0332(10) 0.7203(3) 0.017 Uiso 1 1 calc R U
C21 C 0.60289(13) 0.87861(12) 1.07368(10) 0.0175(2) Uani 1 1 d . .
H21 H 0.5253(13) 0.9024(4) 1.0280(8) 0.021 Uiso 1 1 calc R U
C6 C 1.02424(12) 0.56610(11) 0.84784(10) 0.0155(2) Uani 1 1 d . .
C1 C 1.03722(12) 0.88641(11) 0.82145(10) 0.0144(2) Uani 1 1 d . .
H1A H 1.0972(7) 0.9238(5) 0.7892(4) 0.017 Uiso 1 1 calc R U
H1B H 1.03787(12) 0.9506(8) 0.8895(8) 0.017 Uiso 1 1 calc R U
C12 C 0.97010(14) 0.66807(13) 0.56953(11) 0.0204(2) Uani 1 1 d . .
H12A H 0.9422(8) 0.6079(9) 0.6030(9) 0.031 Uiso 1 1 calc R U
H12B H 1.0695(10) 0.7119(5) 0.6070(9) 0.031 Uiso 1 1 calc R U
H12C H 0.9585(9) 0.6204(9) 0.4909(8) 0.031 Uiso 1 1 calc R U
C9 C 0.63536(13) 0.94145(12) 0.65105(11) 0.0187(2) Uani 1 1 d . .
H9A H 0.6444(2) 0.9020(10) 0.5762(8) 0.028 Uiso 1 1 calc R U
H9B H 0.5973(6) 1.0195(8) 0.6578(6) 0.028 Uiso 1 1 calc R U
H9C H 0.5709(7) 0.8800(10) 0.6648(6) 0.028 Uiso 1 1 calc R U
C2 C 1.09048(12) 0.77236(11) 0.84201(9) 0.0140(2) Uani 1 1 d . .
C25 C 0.80465(13) 0.77350(11) 1.09227(10) 0.0165(2) Uani 1 1 d . .
H25 H 0.8675(11) 0.7253(9) 1.0610(6) 0.020 Uiso 1 1 calc R U
C24 C 0.82135(14) 0.81216(12) 1.20698(11) 0.0197(2) Uani 1 1 d . .
H24 H 0.9012(13) 0.7876(4) 1.2554(8) 0.024 Uiso 1 1 calc R U
C3 C 1.23174(13) 0.75814(12) 0.85146(10) 0.0180(2) Uani 1 1 d . .
H3 H 1.2999(13) 0.8237(12) 0.85211(11) 0.022 Uiso 1 1 calc R U
C11 C 0.87500(12) 0.76985(11) 0.58174(9) 0.0144(2) Uani 1 1 d . .
H11 H 0.7798(15) 0.7245(7) 0.5288(9) 0.017 Uiso 1 1 calc R U
C22 C 0.62125(13) 0.91701(13) 1.18821(11) 0.0208(2) Uani 1 1 d . .
H22 H 0.5587(12) 0.9666(9) 1.2209(6) 0.025 Uiso 1 1 calc R U
C5 C 1.16336(13) 0.54599(12) 0.85563(11) 0.0193(2) Uani 1 1 d . .
H5 H 1.1856(4) 0.4672(15) 0.85797(12) 0.023 Uiso 1 1 calc R U
C16 C 0.57892(14) 0.43133(13) 0.87733(11) 0.0217(2) Uani 1 1 d . .
H16A H 0.6628(11) 0.4188(10) 0.9269(5) 0.033 Uiso 1 1 calc R U
H16B H 0.4908(11) 0.3852(9) 0.8826(2) 0.033 Uiso 1 1 calc R U
H16C H 0.5788(12) 0.5250(10) 0.9001(4) 0.033 Uiso 1 1 calc R U
C18 C 0.73618(15) 0.22642(12) 0.57159(11) 0.0219(2) Uani 1 1 d . .
H18A H 0.7946(11) 0.2103(2) 0.6367(8) 0.033 Uiso 1 1 calc R U
H18B H 0.7673(11) 0.1831(5) 0.5035(9) 0.033 Uiso 1 1 calc R U
H18C H 0.6321(11) 0.1895(4) 0.5568(9) 0.033 Uiso 1 1 calc R U
C13 C 0.93172(14) 0.87712(13) 0.54443(11) 0.0201(2) Uani 1 1 d . .
H13A H 0.8648(9) 0.9357(9) 0.5443(9) 0.030 Uiso 1 1 calc R U
H13B H 0.9410(11) 0.8372(4) 0.4690(9) 0.030 Uiso 1 1 calc R U
H13C H 1.0255(11) 0.9267(8) 0.5962(7) 0.030 Uiso 1 1 calc R U
C17 C 0.75857(13) 0.37421(11) 0.59878(10) 0.0161(2) Uani 1 1 d . .
H17 H 0.8588(17) 0.4024(5) 0.60356(13) 0.019 Uiso 1 1 calc R U
C19 C 0.66952(14) 0.40433(13) 0.50165(10) 0.0199(2) Uani 1 1 d . .
H19A H 0.6801(9) 0.4959(10) 0.5230(4) 0.030 Uiso 1 1 calc R U
H19B H 0.5716(10) 0.3655(10) 0.4843(6) 0.030 Uiso 1 1 calc R U
H19C H 0.7021(8) 0.3702(10) 0.4379(7) 0.030 Uiso 1 1 calc R U
C7 C 0.89964(13) 0.46398(12) 0.83690(10) 0.0173(2) Uani 1 1 d . .
H7A H 0.8837(2) 0.4794(2) 0.9088(9) 0.021 Uiso 1 1 calc R U
H7B H 0.9201(3) 0.3783(10) 0.8093(3) 0.021 Uiso 1 1 calc R U
C23 C 0.73010(14) 0.88398(13) 1.25611(11) 0.0216(2) Uani 1 1 d . .
H23 H 0.7418(3) 0.9102(5) 1.3348(15) 0.026 Uiso 1 1 calc R U
C4 C 1.26938(13) 0.64422(13) 0.85992(11) 0.0209(2) Uani 1 1 d . .
H4 H 1.3634(18) 0.6338(2) 0.86826(19) 0.025 Uiso 1 1 calc R U
C15 C 0.44607(14) 0.37806(15) 0.67554(12) 0.0261(3) Uani 1 1 d . .
H15A H 0.4482(6) 0.3368(12) 0.5998(8) 0.039 Uiso 1 1 calc R U
H15B H 0.4367(7) 0.4666(10) 0.6896(7) 0.039 Uiso 1 1 calc R U
H15C H 0.3661(9) 0.3317(12) 0.6869(7) 0.039 Uiso 1 1 calc R U

loop_
_atom_site_aniso_label
_atom_site_aniso_U_11
_atom_site_aniso_U_22
_atom_site_aniso_U_33
_atom_site_aniso_U_23
_atom_site_aniso_U_13
_atom_site_aniso_U_12
Co1 0.01229(8) 0.01209(8) 0.01208(8) 0.00518(6) 0.00309(5) 0.00208(5)
P2 0.01186(13) 0.01207(13) 0.01374(13) 0.00595(10) 0.00173(10) 0.00093(10)
P1 0.01093(12) 0.01074(13) 0.01154(12) 0.00457(10) 0.00196(10) 0.00217(9)
O1 0.0207(4) 0.0254(5) 0.0162(4) 0.0080(4) 0.0070(3) 0.0082(4)
N1 0.0121(4) 0.0132(4) 0.0123(4) 0.0052(3) 0.0000(3) 0.0013(3)
C14 0.0164(5) 0.0152(5) 0.0172(5) 0.0069(4) 0.0039(4) -0.0006(4)
C10 0.0250(6) 0.0173(6) 0.0189(6) 0.0045(5) 0.0063(5) 0.0084(5)
C20 0.0144(5) 0.0132(5) 0.0168(5) 0.0058(4) 0.0051(4) 0.0003(4)
C8 0.0146(5) 0.0127(5) 0.0164(5) 0.0065(4) 0.0036(4) 0.0039(4)
C21 0.0135(5) 0.0173(5) 0.0207(6) 0.0056(5) 0.0056(4) 0.0030(4)
C6 0.0149(5) 0.0148(5) 0.0146(5) 0.0069(4) -0.0007(4) 0.0014(4)
C1 0.0132(5) 0.0121(5) 0.0156(5) 0.0057(4) 0.0005(4) 0.0007(4)
C12 0.0238(6) 0.0201(6) 0.0220(6) 0.0087(5) 0.0119(5) 0.0091(5)
C9 0.0157(5) 0.0192(6) 0.0201(6) 0.0070(5) 0.0023(4) 0.0065(4)
C2 0.0130(5) 0.0136(5) 0.0124(5) 0.0047(4) -0.0008(4) 0.0010(4)
C25 0.0169(5) 0.0128(5) 0.0193(5) 0.0056(4) 0.0051(4) 0.0033(4)
C24 0.0221(6) 0.0158(5) 0.0187(6) 0.0077(5) 0.0014(5) -0.0004(4)
C3 0.0130(5) 0.0180(5) 0.0207(6) 0.0082(5) 0.0006(4) 0.0007(4)
C11 0.0146(5) 0.0150(5) 0.0129(5) 0.0050(4) 0.0036(4) 0.0024(4)
C22 0.0171(5) 0.0205(6) 0.0214(6) 0.0022(5) 0.0095(5) 0.0006(4)
C5 0.0173(5) 0.0168(5) 0.0225(6) 0.0088(5) -0.0002(4) 0.0056(4)
C16 0.0211(6) 0.0256(6) 0.0177(6) 0.0094(5) 0.0052(5) -0.0005(5)
C18 0.0259(6) 0.0149(5) 0.0242(6) 0.0062(5) 0.0076(5) 0.0046(5)
C13 0.0246(6) 0.0217(6) 0.0175(5) 0.0108(5) 0.0078(5) 0.0043(5)
C17 0.0165(5) 0.0151(5) 0.0178(5) 0.0068(4) 0.0059(4) 0.0036(4)
C19 0.0222(6) 0.0207(6) 0.0164(5) 0.0073(5) 0.0046(5) 0.0045(5)
C7 0.0166(5) 0.0151(5) 0.0195(5) 0.0096(4) -0.0001(4) 0.0016(4)
C23 0.0244(6) 0.0212(6) 0.0155(5) 0.0048(5) 0.0061(5) -0.0037(5)
C4 0.0124(5) 0.0224(6) 0.0264(6) 0.0106(5) 0.0005(4) 0.0048(4)
C15 0.0147(5) 0.0388(8) 0.0221(6) 0.0142(6) 0.0013(5) -0.0037(5)

loop_
_atom_type_symbol
_atom_type_description
_atom_type_scat_dispersion_real
_atom_type_scat_dispersion_imag
_atom_type_scat_source
C C 0.0033 0.0016 'International Tables Vol C Tables 4.2.6.8 and 6.1.1.4'
H H 0.0000 0.0000 'International Tables Vol C Tables 4.2.6.8 and 6.1.1.4'
N N 0.0061 0.0033 'International Tables Vol C Tables 4.2.6.8 and 6.1.1.4'
O O 0.0106 0.0060 'International Tables Vol C Tables 4.2.6.8 and 6.1.1.4'
Co Co 0.3494 0.9721 'International Tables Vol C Tables 4.2.6.8 and 6.1.1.4'
P P 0.1023 0.0942 'International Tables Vol C Tables 4.2.6.8 and 6.1.1.4'

loop_
_geom_angle_atom_site_label_1
_geom_angle_atom_site_label_2
_geom_angle_atom_site_label_3
_geom_angle
O1 Co1 N1 128.18(4)
O1 Co1 P2 116.84(3)
N1 Co1 P2 82.54(3)
O1 Co1 P1 115.00(3)
N1 Co1 P1 82.32(3)
P2 Co1 P1 123.751(13)
C14 P2 C17 105.58(5)
C14 P2 C7 103.80(5)
C17 P2 C7 101.48(6)
C14 P2 Co1 119.76(4)
C17 P2 Co1 125.75(4)
C7 P2 Co1 95.37(4)
C8 P1 C11 102.99(5)
C8 P1 C1 103.13(5)
C11 P1 C1 104.43(5)
C8 P1 Co1 120.10(4)
C11 P1 Co1 126.47(4)
C1 P1 Co1 95.59(4)
C20 O1 Co1 136.18(8)
C2 N1 C6 118.58(10)
C2 N1 Co1 120.17(7)
C6 N1 Co1 120.21(8)
C16 C14 C15 110.24(11)
C16 C14 P2 111.36(8)
C15 C14 P2 107.91(8)
O1 C20 C21 119.68(11)
O1 C20 C25 123.31(11)
C21 C20 C25 117.01(11)
C10 C8 C9 110.82(10)
C10 C8 P1 111.47(8)
C9 C8 P1 108.24(8)
C22 C21 C20 121.18(11)
N1 C6 C5 121.63(11)
N1 C6 C7 114.43(10)
C5 C6 C7 123.86(11)
C2 C1 P1 108.27(8)
N1 C2 C3 122.03(11)
N1 C2 C1 115.19(10)
C3 C2 C1 122.66(11)
C24 C25 C20 121.16(11)
C23 C24 C25 120.90(12)
C2 C3 C4 119.20(11)
C13 C11 C12 110.02(10)
C13 C11 P1 116.46(8)
C12 C11 P1 109.93(8)
C21 C22 C23 121.06(12)
C6 C5 C4 119.46(11)
C18 C17 C19 111.53(10)
C18 C17 P2 115.67(9)
C19 C17 P2 111.99(8)
C6 C7 P2 107.87(8)
C24 C23 C22 118.68(12)
C3 C4 C5 118.95(11)

loop_
_geom_bond_atom_site_label_1
_geom_bond_atom_site_label_2
_geom_bond_distance
Co1 O1 1.8951(9)
Co1 N1 2.0615(10)
Co1 P2 2.2481(4)
Co1 P1 2.2613(3)
P2 C14 1.8537(12)
P2 C17 1.8613(12)
P2 C7 1.8656(12)
P1 C8 1.8517(11)
P1 C11 1.8583(12)
P1 C1 1.8584(12)
O1 C20 1.3084(14)
N1 C2 1.3569(15)
N1 C6 1.3608(15)
C14 C16 1.5273(17)
C14 C15 1.5288(17)
C10 C8 1.5290(17)
C20 C21 1.4106(16)
C20 C25 1.4126(16)
C8 C9 1.5333(16)
C21 C22 1.3855(18)
C6 C5 1.3873(17)
C6 C7 1.5078(16)
C1 C2 1.5042(15)
C12 C11 1.5324(16)
C2 C3 1.3875(16)
C25 C24 1.3902(17)
C24 C23 1.3883(19)
C3 C4 1.3882(17)
C11 C13 1.5287(17)
C22 C23 1.3923(19)
C5 C4 1.3903(18)
C18 C17 1.5313(17)
C17 C19 1.5342(17)

loop_
_geom_torsion_atom_site_label_1
_geom_torsion_atom_site_label_2
_geom_torsion_atom_site_label_3
_geom_torsion_atom_site_label_4
_geom_torsion
N1 Co1 O1 C20 -15.70(14)
P2 Co1 O1 C20 86.59(12)
P1 Co1 O1 C20 -116.02(11)
C17 P2 C14 C16 166.07(9)
C7 P2 C14 C16 59.74(10)
Co1 P2 C14 C16 -44.83(10)
C17 P2 C14 C15 -72.81(10)
C7 P2 C14 C15 -179.15(9)
Co1 P2 C14 C15 76.29(9)
Co1 O1 C20 C21 170.29(9)
Co1 O1 C20 C25 -10.05(19)
C11 P1 C8 C10 -172.51(8)
C1 P1 C8 C10 -64.07(9)
Co1 P1 C8 C10 40.46(10)
C11 P1 C8 C9 65.36(9)
C1 P1 C8 C9 173.80(8)
Co1 P1 C8 C9 -81.67(8)
O1 C20 C21 C22 179.94(11)
C25 C20 C21 C22 0.26(17)
C2 N1 C6 C5 3.07(17)
Co1 N1 C6 C5 171.47(9)
C2 N1 C6 C7 -173.76(10)
Co1 N1 C6 C7 -5.36(13)
C8 P1 C1 C2 165.64(8)
C11 P1 C1 C2 -87.00(9)
Co1 P1 C1 C2 42.94(8)
C6 N1 C2 C3 -4.13(17)
Co1 N1 C2 C3 -172.54(9)
C6 N1 C2 C1 171.95(10)
Co1 N1 C2 C1 3.55(13)
P1 C1 C2 N1 -33.78(12)
P1 C1 C2 C3 142.28(10)
O1 C20 C25 C24 -179.61(11)
C21 C20 C25 C24 0.06(17)
C20 C25 C24 C23 -0.12(18)
N1 C2 C3 C4 1.76(18)
C1 C2 C3 C4 -174.04(11)
C8 P1 C11 C13 37.68(10)
C1 P1 C11 C13 -69.78(10)
Co1 P1 C11 C13 -178.16(7)
C8 P1 C11 C12 163.63(8)
C1 P1 C11 C12 56.17(9)
Co1 P1 C11 C12 -52.21(10)
C20 C21 C22 C23 -0.52(19)
N1 C6 C5 C4 0.33(19)
C7 C6 C5 C4 176.85(12)
C14 P2 C17 C18 -37.65(10)
C7 P2 C17 C18 70.37(10)
Co1 P2 C17 C18 175.67(7)
C14 P2 C17 C19 91.64(9)
C7 P2 C17 C19 -160.33(9)
Co1 P2 C17 C19 -55.03(10)
N1 C6 C7 P2 35.68(12)
C5 C6 C7 P2 -141.08(11)
C14 P2 C7 C6 -166.84(8)
C17 P2 C7 C6 83.76(9)
Co1 P2 C7 C6 -44.40(8)
C25 C24 C23 C22 -0.14(19)
C21 C22 C23 C24 0.46(19)
C2 C3 C4 C5 1.71(19)
C6 C5 C4 C3 -2.71(19)
